data_2014438
loop_
_publ_author_name
'Goetz, Sandrine'
'Barreira Fontecha, Julia'
'McKee, Vickie'

_publ_section_title
;
 5,5'-Di-<i>tert</i>-butyl-2,2'-dihydroxy-3,3'-methanediyldibenzaldehyde
 and its allyl-protected dialcohol and dialdehyde precursors
;
_journal_issue 11
_journal_name_full 'Acta Crystallographica Section C'
_journal_page_first o776
_journal_page_last o780
_journal_paper_doi 10.1107/S010827010402089X
_journal_volume 60
_journal_year 2004
_chemical_formula_iupac 'C23 H28 O4'
_chemical_formula_moiety 'C23 H28 O4'
_chemical_formula_sum 'C23 H28 O4'
_chemical_formula_weight 368.45
_chemical_name_systematic
;
5,5'-di-tert-butyl-2,2'-dihydroxy-3,3'-methanediyldibenzaldehyde
;
_space_group_IT_number 88
_symmetry_cell_setting tetragonal
_symmetry_space_group_name_Hall '-I 4ad'
_symmetry_space_group_name_H-M 'I 41/a :2'
_atom_sites_solution_hydrogens geom
_atom_sites_solution_primary direct
_atom_sites_solution_secondary difmap
_audit_creation_method SHELXL-97
_cell_angle_alpha 90.00
_cell_angle_beta 90.00
_cell_angle_gamma 90.00
_cell_formula_units_Z 8
_cell_length_a 12.7930(7)
_cell_length_b 12.7930(7)
_cell_length_c 24.158(2)
_cell_measurement_reflns_used 3205
_cell_measurement_temperature 150(2)
_cell_measurement_theta_max 22.75
_cell_measurement_theta_min 2.81
_cell_volume 3953.7(4)
_computing_cell_refinement SMART
_computing_data_collection 'SMART (Bruker, 1998)'
_computing_data_reduction 'SAINT (Bruker, 1998)'
_computing_molecular_graphics SHELXTL
_computing_publication_material SHELXTL
_computing_structure_refinement SHELXTL
_computing_structure_solution 'SHELXTL (Sheldrick, 2001)'
_diffrn_ambient_temperature 150(2)
_diffrn_measured_fraction_theta_full 1.000
_diffrn_measured_fraction_theta_max 1.000
_diffrn_measurement_device_type 'Bruker SMART 1000 CCD area-detector'
_diffrn_measurement_method '\f and \w'
_diffrn_radiation_monochromator graphite
_diffrn_radiation_source 'normal-focus sealed tube'
_diffrn_radiation_type MoK\a
_diffrn_radiation_wavelength 0.71073
_diffrn_reflns_av_R_equivalents 0.0557
_diffrn_reflns_av_sigmaI/netI 0.0248
_diffrn_reflns_limit_h_max 15
_diffrn_reflns_limit_h_min -15
_diffrn_reflns_limit_k_max 15
_diffrn_reflns_limit_k_min -15
_diffrn_reflns_limit_l_max 28
_diffrn_reflns_limit_l_min -28
_diffrn_reflns_number 19093
_diffrn_reflns_theta_full 24.97
_diffrn_reflns_theta_max 24.97
_diffrn_reflns_theta_min 1.80
_diffrn_standards_decay_% 0
_diffrn_standards_interval_count 0
_diffrn_standards_number 0
_exptl_absorpt_coefficient_mu 0.083
_exptl_absorpt_correction_T_max 1.0000
_exptl_absorpt_correction_T_min 0.9311
_exptl_absorpt_correction_type multi-scan
_exptl_absorpt_process_details '(SADABS; Sheldrick, 2001)'
_exptl_crystal_colour yellow
_exptl_crystal_density_diffrn 1.238
_exptl_crystal_density_method 'not measured'
_exptl_crystal_description 'block ## AUTHOR: Tablet?'
_exptl_crystal_F_000 1584
_exptl_crystal_size_max 0.275
_exptl_crystal_size_mid 0.200
_exptl_crystal_size_min 0.05
_refine_diff_density_max 0.186
_refine_diff_density_min -0.212
_refine_ls_extinction_method none
_refine_ls_goodness_of_fit_ref 1.042
_refine_ls_hydrogen_treatment constr
_refine_ls_matrix_type full
_refine_ls_number_parameters 125
_refine_ls_number_reflns 1736
_refine_ls_number_restraints 0
_refine_ls_restrained_S_all 1.042
_refine_ls_R_factor_all 0.0718
_refine_ls_R_factor_gt 0.0433
_refine_ls_shift/su_max 0.000
_refine_ls_shift/su_mean 0.000
_refine_ls_structure_factor_coef Fsqd
_refine_ls_weighting_details 'calc w=1/[\s^2^(Fo^2^)+(0.0446P)^2^+4.6694P] where P=(Fo^2^+2Fc^2^)/3'
_refine_ls_weighting_scheme calc
_refine_ls_wR_factor_gt 0.0993
_refine_ls_wR_factor_ref 0.1203
_reflns_number_gt 1203
_reflns_number_total 1736
_reflns_threshold_expression I>2\s(I)
_cod_data_source_file bm1580.cif
_cod_data_source_block IVa
_cod_depositor_comments
;
The following automatic conversions were performed:
'_symmetry_cell_setting' value 'Tetragonal' changed to 'tetragonal'
according to '/home/saulius/struct/CIF-dictionaries/cif_core.dic'
dictionary named 'cif_core.dic' version 2.4.1 from 2010-06-29.

Automatic conversion script
Id: cif_fix_enum 1527 2010-12-29 10:47:43Z saulius 

The following automatic conversions were performed:

'_symmetry_cell_setting' value 'Tetragonal' changed to 'tetragonal'
according to /home/saulius/struct/CIF-dictionaries/cif_core.dic
dictionary named 'cif_core.dic' version 2.4.1 from 2010-06-29.

Automatic conversion script
Id: cif_fix_values 1715 2011-07-08 13:25:40Z adriana 
;
_cod_original_sg_symbol_H-M 'I 41/a'
_cod_database_code 2014438

loop_
_symmetry_equiv_pos_as_xyz
'x, y, z'
'-x+1/2, -y, z+1/2'
'-y+3/4, x+1/4, z+1/4'
'y+3/4, -x+3/4, z+3/4'
'x+1/2, y+1/2, z+1/2'
'-x+1, -y+1/2, z+1'
'-y+5/4, x+3/4, z+3/4'
'y+5/4, -x+5/4, z+5/4'
'-x, -y, -z'
'x-1/2, y, -z-1/2'
'y-3/4, -x-1/4, -z-1/4'
'-y-3/4, x-3/4, -z-3/4'
'-x+1/2, -y+1/2, -z+1/2'
'x, y+1/2, -z'
'y-1/4, -x+1/4, -z+1/4'
'-y-1/4, x-1/4, -z-1/4'

loop_
_atom_site_label
_atom_site_fract_x
_atom_site_fract_y
_atom_site_fract_z
_atom_site_U_iso_or_equiv
_atom_site_adp_type
_atom_site_calc_flag
_atom_site_refinement_flags
_atom_site_occupancy
_atom_site_disorder_assembly
_atom_site_disorder_group
_atom_site_type_symbol
O1 0.91517(13) 0.36217(12) 0.07535(7) 0.0529(5) Uani d . 1 . . O
C1 1.00238(18) 0.38549(17) 0.05825(10) 0.0448(6) Uani d . 1 . . C
H1 1.0406 0.3332 0.0390 0.054 Uiso calc R 1 . . H
C2 1.05164(16) 0.48672(16) 0.06515(9) 0.0359(5) Uani d . 1 . . C
C3 0.99989(15) 0.56794(16) 0.09323(9) 0.0359(5) Uani d . 1 . . C
O2 0.90144(11) 0.55533(13) 0.11373(7) 0.0472(4) Uani d . 1 . . O
H2 0.8850(17) 0.4864(18) 0.1065(9) 0.040 Uiso d . 1 . . H
C4 1.05026(15) 0.66379(15) 0.10117(8) 0.0332(5) Uani d . 1 . . C
C5 1.14976(15) 0.67573(16) 0.07960(8) 0.0342(5) Uani d . 1 . . C
H5 1.1840 0.7408 0.0851 0.041 Uiso calc R 1 . . H
C6 1.20321(15) 0.59785(15) 0.05009(8) 0.0332(5) Uani d . 1 . . C
C7 1.15190(16) 0.50302(16) 0.04417(9) 0.0364(5) Uani d . 1 . . C
H7 1.1860 0.4476 0.0253 0.044 Uiso calc R 1 . . H
C8 1.31390(16) 0.61729(16) 0.02875(9) 0.0379(5) Uani d . 1 . . C
C9 1.3448(2) 0.5401(2) -0.01681(11) 0.0575(7) Uani d . 1 . . C
H9A 1.4161 0.5554 -0.0293 0.086 Uiso calc R 1 . . H
H9B 1.2964 0.5469 -0.0481 0.086 Uiso calc R 1 . . H
H9C 1.3418 0.4687 -0.0022 0.086 Uiso calc R 1 . . H
C10 1.39030(18) 0.6054(2) 0.07729(11) 0.0560(7) Uani d . 1 . . C
H10A 1.3713 0.6544 0.1068 0.084 Uiso calc R 1 . . H
H10B 1.4615 0.6204 0.0646 0.084 Uiso calc R 1 . . H
H10C 1.3870 0.5337 0.0915 0.084 Uiso calc R 1 . . H
C11 1.3234(2) 0.72779(19) 0.00507(9) 0.0584(7) Uani d . 1 . . C
H11A 1.3039 0.7788 0.0335 0.088 Uiso calc R 1 . . H
H11B 1.2768 0.7350 -0.0269 0.088 Uiso calc R 1 . . H
H11C 1.3958 0.7403 -0.0066 0.088 Uiso calc R 1 . . H
C12 1.0000 0.75000 0.13460(9) 0.0367(7) Uani d S 1 . . C
H12A 0.9461 0.7186 0.1589 0.044 Uiso calc PR 0.50 . . H
H12B 1.0539 0.7814 0.1589 0.044 Uiso calc PR 0.50 . . H

loop_
_atom_site_aniso_label
_atom_site_aniso_U_11
_atom_site_aniso_U_22
_atom_site_aniso_U_33
_atom_site_aniso_U_12
_atom_site_aniso_U_13
_atom_site_aniso_U_23
O1 0.0454(10) 0.0437(10) 0.0695(12) -0.0126(7) -0.0040(8) 0.0090(8)
C1 0.0448(14) 0.0360(13) 0.0535(14) -0.0042(10) -0.0042(11) 0.0074(10)
C2 0.0349(11) 0.0302(11) 0.0425(12) -0.0024(9) -0.0028(9) 0.0062(9)
C3 0.0276(11) 0.0394(12) 0.0408(12) 0.0022(9) -0.0014(9) 0.0069(9)
O2 0.0334(9) 0.0452(10) 0.0629(11) -0.0046(7) 0.0061(7) 0.0008(8)
C4 0.0335(11) 0.0312(11) 0.0350(11) 0.0047(9) -0.0025(9) 0.0020(9)
C5 0.0345(11) 0.0293(11) 0.0390(12) 0.0003(9) -0.0015(9) 0.0029(9)
C6 0.0303(11) 0.0304(11) 0.0388(12) 0.0016(8) -0.0005(9) 0.0038(9)
C7 0.0378(12) 0.0285(11) 0.0428(12) 0.0042(9) -0.0001(9) 0.0014(9)
C8 0.0330(11) 0.0328(11) 0.0478(12) 0.0013(9) 0.0046(10) -0.0002(10)
C9 0.0472(14) 0.0562(16) 0.0691(18) -0.0016(12) 0.0199(13) -0.0177(13)
C10 0.0350(13) 0.0681(17) 0.0649(17) -0.0004(12) -0.0030(12) 0.0025(14)
C11 0.0546(16) 0.0455(14) 0.0750(18) -0.0014(11) 0.0242(14) 0.0121(13)
C12 0.0348(16) 0.0377(17) 0.0377(16) 0.0049(13) 0.000 0.000

loop_
_atom_type_symbol
_atom_type_description
_atom_type_scat_dispersion_real
_atom_type_scat_dispersion_imag
_atom_type_scat_source
C C 0.0033 0.0016 'International Tables Vol C Tables 4.2.6.8 and 6.1.1.4'
H H 0.0000 0.0000 'International Tables Vol C Tables 4.2.6.8 and 6.1.1.4'
O O 0.0106 0.0060 'International Tables Vol C Tables 4.2.6.8 and 6.1.1.4'

loop_
_geom_angle_atom_site_label_1
_geom_angle_atom_site_label_2
_geom_angle_atom_site_label_3
_geom_angle_site_symmetry_1
_geom_angle
O1 C1 C2 . 125.0(2)
O1 C1 H1 . 117.5
C2 C1 H1 . 117.5
C7 C2 C3 . 119.83(19)
C7 C2 C1 . 119.4(2)
C3 C2 C1 . 120.7(2)
O2 C3 C4 . 118.67(19)
O2 C3 C2 . 121.52(19)
C4 C3 C2 . 119.81(18)
C3 O2 H2 . 104.7(14)
C5 C4 C3 . 117.98(19)
C5 C4 C12 . 120.80(19)
C3 C4 C12 . 121.16(19)
C4 C5 C6 . 124.13(19)
C4 C5 H5 . 117.9
C6 C5 H5 . 117.9
C7 C6 C5 . 116.30(19)
C7 C6 C8 . 123.13(18)
C5 C6 C8 . 120.51(18)
C6 C7 C2 . 121.9(2)
C6 C7 H7 . 119.0
C2 C7 H7 . 119.0
C6 C8 C9 . 112.16(18)
C6 C8 C11 . 110.52(17)
C9 C8 C11 . 107.88(19)
C6 C8 C10 . 108.48(19)
C9 C8 C10 . 108.7(2)
C11 C8 C10 . 109.05(19)
C8 C9 H9A . 109.5
C8 C9 H9B . 109.5
H9A C9 H9B . 109.5
C8 C9 H9C . 109.5
H9A C9 H9C . 109.5
H9B C9 H9C . 109.5
C8 C10 H10A . 109.5
C8 C10 H10B . 109.5
H10A C10 H10B . 109.5
C8 C10 H10C . 109.5
H10A C10 H10C . 109.5
H10B C10 H10C . 109.5
C8 C11 H11A . 109.5
C8 C11 H11B . 109.5
H11A C11 H11B . 109.5
C8 C11 H11C . 109.5
H11A C11 H11C . 109.5
H11B C11 H11C . 109.5
C4 C12 C4 6_664 115.4(2)
C4 C12 H12A 6_664 108.4
C4 C12 H12A . 108.4
C4 C12 H12B 6_664 108.4
C4 C12 H12B . 108.4
H12A C12 H12B . 107.5

loop_
_geom_bond_atom_site_label_1
_geom_bond_atom_site_label_2
_geom_bond_site_symmetry_2
_geom_bond_distance
_geom_bond_publ_flag
O1 C1 . 1.227(3) ?
C1 C2 . 1.450(3) ?
C1 H1 . 0.9500 ?
C2 C7 . 1.395(3) ?
C2 C3 . 1.406(3) ?
C3 O2 . 1.363(2) ?
C3 C4 . 1.399(3) ?
O2 H2 . 0.92(2) ?
C4 C5 . 1.384(3) ?
C4 C12 . 1.511(3) ?
C5 C6 . 1.403(3) ?
C5 H5 . 0.9500 ?
C6 C7 . 1.387(3) ?
C6 C8 . 1.527(3) ?
C7 H7 . 0.9500 ?
C8 C9 . 1.530(3) ?
C8 C11 . 1.530(3) ?
C8 C10 . 1.534(3) ?
C9 H9A . 0.9800 ?
C9 H9B . 0.9800 ?
C9 H9C . 0.9800 ?
C10 H10A . 0.9800 ?
C10 H10B . 0.9800 ?
C10 H10C . 0.9800 ?
C11 H11A . 0.9800 ?
C11 H11B . 0.9800 ?
C11 H11C . 0.9800 ?
C12 C4 6_664 1.510(3) ?
C12 H12A . 0.9900 ?
C12 H12B . 0.9900 ?

loop_
_geom_hbond_atom_site_label_D
_geom_hbond_atom_site_label_H
_geom_hbond_atom_site_label_A
_geom_hbond_distance_DH
_geom_hbond_distance_HA
_geom_hbond_distance_DA
_geom_hbond_angle_DHA
O2 H2 O1 0.92(2) 1.80(2) 2.645(2) 151(2)

loop_
_geom_torsion_atom_site_label_1
_geom_torsion_atom_site_label_2
_geom_torsion_atom_site_label_3
_geom_torsion_atom_site_label_4
_geom_torsion_site_symmetry_4
_geom_torsion
O1 C1 C2 C7 . 179.3(2)
O1 C1 C2 C3 . 0.1(4)
C7 C2 C3 O2 . 179.23(19)
C1 C2 C3 O2 . -1.5(3)
C7 C2 C3 C4 . -1.6(3)
C1 C2 C3 C4 . 177.7(2)
O2 C3 C4 C5 . -179.34(18)
C2 C3 C4 C5 . 1.4(3)
O2 C3 C4 C12 . 3.6(3)
C2 C3 C4 C12 . -175.65(19)
C3 C4 C5 C6 . 0.2(3)
C12 C4 C5 C6 . 177.35(19)
C4 C5 C6 C7 . -1.7(3)
C4 C5 C6 C8 . -178.80(19)
C5 C6 C7 C2 . 1.6(3)
C8 C6 C7 C2 . 178.56(19)
C3 C2 C7 C6 . 0.0(3)
C1 C2 C7 C6 . -179.3(2)
C7 C6 C8 C9 . 21.4(3)
C5 C6 C8 C9 . -161.8(2)
C7 C6 C8 C11 . 141.8(2)
C5 C6 C8 C11 . -41.4(3)
C7 C6 C8 C10 . -98.7(2)
C5 C6 C8 C10 . 78.1(2)
C5 C4 C12 C4 6_664 81.9(2)
C3 C4 C12 C4 6_664 -101.1(2)
